data_4513118
loop_
_publ_author_name
'Bennion, Jonathan C.'
'McBain, Andrew'
'Son, Steven F.'
'Matzger, Adam J.'

_publ_section_title
;
 Design and Synthesis of a Series of Nitrogen-Rich Energetic Cocrystals of
 5,5&#x2032;-Dinitro-2H,2H&#x2032;-3,3&#x2032;-bi-1,2,4-triazole (DNBT)
;
_journal_issue 5
_journal_name_full 'Crystal Growth &amp; Design'
_journal_page_first 2545
_journal_paper_doi 10.1021/acs.cgd.5b00336
_journal_volume 15
_journal_year 2015
_chemical_formula_moiety 'C4 H2 N8 O4, 2(C2 H3 N5 O2)'
_chemical_formula_sum 'C8 H8 N18 O8'
_chemical_formula_weight 484.32
_chemical_name_systematic
; 
 ? 
;
_space_group_IT_number 2
_symmetry_cell_setting triclinic
_symmetry_space_group_name_Hall '-P 1'
_symmetry_space_group_name_H-M 'P -1'
_atom_sites_solution_hydrogens geom
_atom_sites_solution_primary direct
_atom_sites_solution_secondary difmap
_audit_creation_method SHELXL-97
_cell_angle_alpha 75.469(5)
_cell_angle_beta 76.759(5)
_cell_angle_gamma 73.514(5)
_cell_formula_units_Z 1
_cell_length_a 7.5387(2)
_cell_length_b 7.8716(2)
_cell_length_c 7.9743(6)
_cell_measurement_reflns_used 5543
_cell_measurement_temperature 85(2)
_cell_measurement_theta_max 68.10
_cell_measurement_theta_min 7.50
_cell_volume 432.84(4)
_computing_cell_refinement 'CrystalClear-SM Expert 2.0 r12'
_computing_data_collection 'CrystalClear-SM Expert 2.0 r12 (Rigaku, 2011)'
_computing_data_reduction 'CrystalClear-SM Expert 2.0 r12'
_computing_molecular_graphics 'Bruker SHELXTL'
_computing_publication_material 'Bruker SHELXTL'
_computing_structure_refinement 'SHELXL-97 (Sheldrick, 1997)'
_computing_structure_solution 'SHELXS-97 (Sheldrick, 1990)'
_diffrn_ambient_temperature 85(2)
_diffrn_detector_area_resol_mean 29.257
_diffrn_measured_fraction_theta_full 0.982
_diffrn_measured_fraction_theta_max 0.982
_diffrn_measurement_device_type 'Rigaku Saturn70 CCD'
_diffrn_measurement_method \w
_diffrn_radiation_monochromator confocal
_diffrn_radiation_source 'micro-focus rotating anode'
_diffrn_radiation_type CuK\a
_diffrn_radiation_wavelength 1.54178
_diffrn_reflns_av_R_equivalents 0.0445
_diffrn_reflns_av_sigmaI/netI 0.0261
_diffrn_reflns_limit_h_max 9
_diffrn_reflns_limit_h_min -9
_diffrn_reflns_limit_k_max 9
_diffrn_reflns_limit_k_min -9
_diffrn_reflns_limit_l_max 9
_diffrn_reflns_limit_l_min -9
_diffrn_reflns_number 11930
_diffrn_reflns_theta_full 68.18
_diffrn_reflns_theta_max 68.18
_diffrn_reflns_theta_min 7.48
_exptl_absorpt_coefficient_mu 1.449
_exptl_absorpt_correction_T_max 0.9857
_exptl_absorpt_correction_T_min 0.9181
_exptl_absorpt_correction_type multi-scan
_exptl_absorpt_process_details
; 
    Higashi, T. (1995). Program for Absorption Correction. 
    Rigaku Corporation, Tokyo, Japan. 
;
_exptl_crystal_colour colorless
_exptl_crystal_density_diffrn 1.858
_exptl_crystal_density_method 'not measured'
_exptl_crystal_description prism
_exptl_crystal_F_000 246
_exptl_crystal_size_max 0.06
_exptl_crystal_size_mid 0.04
_exptl_crystal_size_min 0.01
_refine_diff_density_max 0.248
_refine_diff_density_min -0.278
_refine_diff_density_rms 0.065
_refine_ls_extinction_method none
_refine_ls_goodness_of_fit_ref 1.116
_refine_ls_hydrogen_treatment mixed
_refine_ls_matrix_type full
_refine_ls_number_parameters 170
_refine_ls_number_reflns 1556
_refine_ls_number_restraints 0
_refine_ls_restrained_S_all 1.116
_refine_ls_R_factor_all 0.0438
_refine_ls_R_factor_gt 0.0397
_refine_ls_shift/su_max 0.000
_refine_ls_shift/su_mean 0.000
_refine_ls_structure_factor_coef Fsqd
_refine_ls_weighting_details 'calc w=1/[\s^2^(Fo^2^)+(0.0776P)^2^+0.0758P] where P=(Fo^2^+2Fc^2^)/3'
_refine_ls_weighting_scheme calc
_refine_ls_wR_factor_gt 0.1123
_refine_ls_wR_factor_ref 0.1177
_reflns_number_gt 1359
_reflns_number_total 1556
_reflns_threshold_expression >2sigma(I)
_cod_data_source_file cg5b00336_si_001.cif
_cod_data_source_block AXEL
_cod_database_code 4513118

loop_
_symmetry_equiv_pos_as_xyz
'x, y, z'
'-x, -y, -z'

loop_
_atom_site_label
_atom_site_type_symbol
_atom_site_fract_x
_atom_site_fract_y
_atom_site_fract_z
_atom_site_U_iso_or_equiv
_atom_site_adp_type
_atom_site_occupancy
_atom_site_symmetry_multiplicity
_atom_site_calc_flag
C1 C 0.6412(2) 0.7327(2) 0.1408(2) 0.0192(4) Uani 1 1 d
C2 C 0.7312(2) 0.6030(2) -0.0718(2) 0.0188(4) Uani 1 1 d
C3 C -0.1069(2) 1.1722(2) 0.2825(2) 0.0179(4) Uani 1 1 d
C4 C -0.0102(2) 1.0361(2) 0.0776(2) 0.0170(4) Uani 1 1 d
O1 O 0.77826(19) 0.73265(18) 0.36863(19) 0.0305(4) Uani 1 1 d
O2 O 0.50175(18) 0.91272(16) 0.34314(18) 0.0275(4) Uani 1 1 d
O3 O -0.39309(17) 1.35644(16) 0.36466(17) 0.0240(3) Uani 1 1 d
O4 O -0.17167(19) 1.31433(17) 0.51638(18) 0.0264(4) Uani 1 1 d
N1 N 0.6397(2) 0.7971(2) 0.2962(2) 0.0231(4) Uani 1 1 d
N2 N 0.4919(2) 0.78740(18) 0.0665(2) 0.0203(4) Uani 1 1 d
N3 N 0.5512(2) 0.70111(19) -0.0728(2) 0.0213(4) Uani 1 1 d
H3A H 0.479(4) 0.715(3) -0.148(3) 0.039(7) Uiso 1 1 d
N4 N 0.7928(2) 0.62093(19) 0.0663(2) 0.0202(4) Uani 1 1 d
N5 N 0.8280(2) 0.5004(2) -0.1895(2) 0.0239(4) Uani 1 1 d
H5B H 0.951(4) 0.448(3) -0.183(3) 0.034(6) Uiso 1 1 d
H5A H 0.785(4) 0.520(4) -0.283(4) 0.058(9) Uiso 1 1 d
N6 N -0.2323(2) 1.28887(19) 0.3975(2) 0.0205(4) Uani 1 1 d
N7 N -0.1658(2) 1.14384(18) 0.14748(19) 0.0186(4) Uani 1 1 d
N8 N 0.1284(2) 1.00427(19) 0.16986(19) 0.0179(4) Uani 1 1 d
H8A H 0.257(4) 0.927(4) 0.146(4) 0.050(7) Uiso 1 1 d
N9 N 0.0683(2) 1.09296(19) 0.3056(2) 0.0199(4) Uani 1 1 d

loop_
_atom_site_aniso_label
_atom_site_aniso_U_11
_atom_site_aniso_U_22
_atom_site_aniso_U_33
_atom_site_aniso_U_23
_atom_site_aniso_U_13
_atom_site_aniso_U_12
C1 0.0162(9) 0.0182(8) 0.0226(9) -0.0051(7) -0.0035(7) -0.0018(7)
C2 0.0143(8) 0.0180(8) 0.0245(10) -0.0040(7) -0.0055(7) -0.0029(6)
C3 0.0166(9) 0.0173(8) 0.0189(9) -0.0056(7) -0.0028(7) -0.0009(7)
C4 0.0138(8) 0.0169(8) 0.0193(9) -0.0036(6) -0.0042(7) -0.0011(6)
O1 0.0234(7) 0.0379(8) 0.0325(8) -0.0119(6) -0.0135(6) 0.0002(6)
O2 0.0227(7) 0.0256(7) 0.0317(8) -0.0120(6) -0.0015(6) 0.0012(5)
O3 0.0159(6) 0.0255(7) 0.0274(7) -0.0066(5) -0.0047(5) 0.0019(5)
O4 0.0288(8) 0.0264(7) 0.0260(7) -0.0107(5) -0.0092(6) -0.0013(6)
N1 0.0186(8) 0.0233(8) 0.0272(9) -0.0062(6) -0.0048(6) -0.0030(6)
N2 0.0158(8) 0.0195(7) 0.0258(8) -0.0069(6) -0.0054(6) -0.0007(6)
N3 0.0157(8) 0.0220(8) 0.0258(9) -0.0064(6) -0.0070(7) 0.0005(6)
N4 0.0150(8) 0.0201(7) 0.0241(8) -0.0052(6) -0.0041(6) -0.0006(6)
N5 0.0179(8) 0.0259(8) 0.0265(9) -0.0092(7) -0.0056(7) 0.0019(6)
N6 0.0195(8) 0.0189(7) 0.0214(8) -0.0052(6) -0.0033(6) -0.0013(6)
N7 0.0156(7) 0.0182(7) 0.0201(8) -0.0034(6) -0.0042(6) -0.0008(6)
N8 0.0154(7) 0.0193(7) 0.0186(8) -0.0052(6) -0.0056(6) -0.0001(6)
N9 0.0173(7) 0.0193(7) 0.0223(8) -0.0057(6) -0.0046(6) -0.0005(6)

loop_
_atom_type_symbol
_atom_type_description
_atom_type_scat_dispersion_real
_atom_type_scat_dispersion_imag
_atom_type_scat_source
C C 0.0181 0.0091 'International Tables Vol C Tables 4.2.6.8 and 6.1.1.4'
H H 0.0000 0.0000 'International Tables Vol C Tables 4.2.6.8 and 6.1.1.4'
N N 0.0311 0.0180 'International Tables Vol C Tables 4.2.6.8 and 6.1.1.4'
O O 0.0492 0.0322 'International Tables Vol C Tables 4.2.6.8 and 6.1.1.4'

loop_
_geom_angle_atom_site_label_1
_geom_angle_atom_site_label_2
_geom_angle_atom_site_label_3
_geom_angle
_geom_angle_site_symmetry_3
N2 C1 N4 118.08(17) .
N2 C1 N1 119.29(15) .
N4 C1 N1 122.62(16) .
N5 C2 N4 126.06(17) .
N5 C2 N3 124.31(19) .
N4 C2 N3 109.61(16) .
N9 C3 N7 118.11(15) .
N9 C3 N6 121.45(17) .
N7 C3 N6 120.43(16) .
N7 C4 N8 110.79(16) .
N7 C4 C4 125.3(2) 2_575
N8 C4 C4 123.88(19) 2_575
O2 N1 O1 125.51(17) .
O2 N1 C1 117.44(15) .
O1 N1 C1 117.04(15) .
C1 N2 N3 100.96(14) .
C2 N3 N2 109.93(16) .
C2 N3 H3A 128.8(17) .
N2 N3 H3A 121.3(17) .
C2 N4 C1 101.43(14) .
C2 N5 H5B 117.4(15) .
C2 N5 H5A 117(2) .
H5B N5 H5A 122(2) .
O4 N6 O3 125.29(15) .
O4 N6 C3 118.29(15) .
O3 N6 C3 116.41(16) .
C4 N7 C3 100.57(14) .
C4 N8 N9 110.24(14) .
C4 N8 H8A 126.8(16) .
N9 N8 H8A 123.0(16) .
C3 N9 N8 100.29(15) .

loop_
_geom_bond_atom_site_label_1
_geom_bond_atom_site_label_2
_geom_bond_distance
_geom_bond_site_symmetry_2
C1 N2 1.306(2) .
C1 N4 1.346(2) .
C1 N1 1.449(3) .
C2 N5 1.340(2) .
C2 N4 1.341(3) .
C2 N3 1.358(2) .
C3 N9 1.324(2) .
C3 N7 1.342(2) .
C3 N6 1.454(2) .
C4 N7 1.333(2) .
C4 N8 1.344(2) .
C4 C4 1.448(4) 2_575
O1 N1 1.229(2) .
O2 N1 1.2271(19) .
O3 N6 1.237(2) .
O4 N6 1.222(2) .
N2 N3 1.369(2) .
N3 H3A 0.86(3) .
N5 H5B 0.91(3) .
N5 H5A 0.84(3) .
N8 N9 1.356(2) .
N8 H8A 0.99(3) .

loop_
_geom_hbond_atom_site_label_D
_geom_hbond_atom_site_label_H
_geom_hbond_atom_site_label_A
_geom_hbond_distance_DH
_geom_hbond_distance_HA
_geom_hbond_distance_DA
_geom_hbond_angle_DHA
_geom_hbond_site_symmetry_A
N3 H3A O3 0.86(3) 2.22(3) 3.025(2) 154(2) 2_575
N3 H3A N7 0.86(3) 2.31(3) 2.950(2) 131(2) 2_575
N5 H5B O1 0.91(3) 2.53(2) 3.240(2) 135(2) 2_765
N5 H5A O4 0.84(3) 2.46(3) 3.061(2) 129(3) 1_644
N8 H8A N2 0.99(3) 1.87(3) 2.850(2) 171(2) .

loop_
_geom_torsion_atom_site_label_1
_geom_torsion_atom_site_label_2
_geom_torsion_atom_site_label_3
_geom_torsion_atom_site_label_4
_geom_torsion
_geom_torsion_site_symmetry_1
N2 C1 N1 O2 -5.7(2) .
N4 C1 N1 O2 172.69(14) .
N2 C1 N1 O1 175.14(15) .
N4 C1 N1 O1 -6.5(2) .
N4 C1 N2 N3 0.35(19) .
N1 C1 N2 N3 178.81(14) .
N5 C2 N3 N2 178.66(16) .
N4 C2 N3 N2 0.49(19) .
C1 N2 N3 C2 -0.49(17) .
N5 C2 N4 C1 -178.38(16) .
N3 C2 N4 C1 -0.26(17) .
N2 C1 N4 C2 -0.07(19) .
N1 C1 N4 C2 -178.47(14) .
N9 C3 N6 O4 0.8(2) .
N7 C3 N6 O4 -178.31(13) .
N9 C3 N6 O3 179.93(14) .
N7 C3 N6 O3 0.9(2) .
N8 C4 N7 C3 0.56(17) .
C4 C4 N7 C3 -178.7(2) 2_575
N9 C3 N7 C4 -0.44(19) .
N6 C3 N7 C4 178.67(14) .
N7 C4 N8 N9 -0.54(18) .
C4 C4 N8 N9 178.72(19) 2_575
N7 C3 N9 N8 0.13(18) .
N6 C3 N9 N8 -178.96(14) .
C4 N8 N9 C3 0.24(16) .
